data_1535381
loop_
_publ_author_name
'Minkwitz, R.'
'Preut, H.'
'Kornath, A.'

_publ_section_title
;
 Ueber die Reaktion von HCl im System HF/SbF3 und die Kristallstruktur von
 SbCl3F2
;
_journal_name_full 'Zeitschrift fuer Anorganische und Allgemeine Chemie'
_journal_page_first 638
_journal_page_last 641
_journal_volume 620
_journal_year 1994
_chemical_formula_sum 'Cl3 F2 Sb'
_chemical_name_systematic 'Sb Cl3 F2'
_space_group_IT_number 82
_symmetry_space_group_name_Hall 'I -4'
_symmetry_space_group_name_H-M 'I -4'
_cell_angle_alpha 90
_cell_angle_beta 90
_cell_angle_gamma 90
_cell_formula_units_Z 8
_cell_length_a 12.816
_cell_length_b 12.816
_cell_length_c 7.581
_cell_volume 1245.178
_citation_journal_id_ASTM ZAACAB
_cod_data_source_file Minkwitz_ZAACAB_1994_429.cif
_cod_data_source_block Cl3F2Sb1
_cod_original_formula_sum 'Cl3 F2 Sb1'
_cod_database_code 1535381

loop_
_symmetry_equiv_pos_as_xyz
x,y,z
y,-x,-z
-x,-y,z
-y,x,-z
x+1/2,y+1/2,z+1/2
y+1/2,-x+1/2,-z+1/2
-x+1/2,-y+1/2,z+1/2
-y+1/2,x+1/2,-z+1/2

loop_
_atom_site_label
_atom_site_type_symbol
_atom_site_fract_x
_atom_site_fract_y
_atom_site_fract_z
_atom_site_occupancy
_atom_site_U_iso_or_equiv
F2 F-1 0.4586 0.2872 -0.259 1 0.0
Cl1 Cl-1 0.2939 0.1981 0.002 1 0.0
Cl3 Cl-1 0.4597 0.3157 0.3084 1 0.0
Cl2 Cl-1 0.5589 0.1363 0.02 1 0.0
F1 F-1 0.5792 0.3768 0.004 1 0.0
Sb1 Sb+5 0.45215 0.27723 0.0047 1 0.0
